data_2223817
loop_
_publ_author_name
'Li, Yu-Feng'
'Liu, Hai-Xing'
'Jian, Fang-Fang'

_publ_section_title
;
 Ethyl 3-[1-(4-bromophenyl)ethylidene]carbazate
;
_journal_coeditor_code HB5186
_journal_issue 11
_journal_name_full 'Acta Crystallographica Section E'
_journal_page_first o2938
_journal_paper_doi 10.1107/S1600536809044614
_journal_volume 65
_journal_year 2009
_chemical_formula_iupac 'C10 H11 Br N2 O2'
_chemical_formula_moiety 'C10 H11 Br N2 O2'
_chemical_formula_sum 'C10 H11 Br N2 O2'
_chemical_formula_weight 271.11
_chemical_name_systematic
;
Ethyl 3-[1-(4-bromophenyl)ethylidene]carbazate
;
_space_group_IT_number 29
_symmetry_cell_setting orthorhombic
_symmetry_space_group_name_Hall 'P 2c -2ac'
_symmetry_space_group_name_H-M 'P c a 21'
_atom_sites_solution_hydrogens geom
_atom_sites_solution_primary direct
_atom_sites_solution_secondary difmap
_audit_creation_method SHELXL-97
_cell_angle_alpha 90.00
_cell_angle_beta 90.00
_cell_angle_gamma 90.00
_cell_formula_units_Z 4
_cell_length_a 7.6810(15)
_cell_length_b 5.9520(12)
_cell_length_c 24.750(5)
_cell_measurement_reflns_used 1982
_cell_measurement_temperature 293(2)
_cell_measurement_theta_max 27.52
_cell_measurement_theta_min 3.55
_cell_volume 1131.5(4)
_computing_cell_refinement 'SAINT (Bruker, 1997)'
_computing_data_collection 'SMART (Bruker, 1997)'
_computing_data_reduction 'SAINT (Bruker, 1997)'
_computing_molecular_graphics 'SHELXTL (Sheldrick, 2008)'
_computing_publication_material 'SHELXTL (Sheldrick, 2008)'
_computing_structure_refinement 'SHELXL97 (Sheldrick, 2008)'
_computing_structure_solution 'SHELXS97 (Sheldrick, 2008)'
_diffrn_ambient_temperature 293(2)
_diffrn_measured_fraction_theta_full 0.999
_diffrn_measured_fraction_theta_max 0.999
_diffrn_measurement_device_type 'Bruker SMART CCD'
_diffrn_measurement_method \w
_diffrn_radiation_monochromator graphite
_diffrn_radiation_source 'fine-focus sealed tube'
_diffrn_radiation_type MoK\a
_diffrn_radiation_wavelength 0.71073
_diffrn_reflns_av_R_equivalents 0.1164
_diffrn_reflns_av_sigmaI/netI 0.1073
_diffrn_reflns_limit_h_max 8
_diffrn_reflns_limit_h_min -9
_diffrn_reflns_limit_k_max 7
_diffrn_reflns_limit_k_min -7
_diffrn_reflns_limit_l_max 32
_diffrn_reflns_limit_l_min -31
_diffrn_reflns_number 10040
_diffrn_reflns_theta_full 27.48
_diffrn_reflns_theta_max 27.48
_diffrn_reflns_theta_min 3.29
_exptl_absorpt_coefficient_mu 3.615
_exptl_absorpt_correction_type none
_exptl_crystal_colour colourless
_exptl_crystal_density_diffrn 1.591
_exptl_crystal_density_method 'not measured'
_exptl_crystal_description block
_exptl_crystal_F_000 544
_exptl_crystal_size_max 0.25
_exptl_crystal_size_mid 0.20
_exptl_crystal_size_min 0.19
_refine_diff_density_max 0.449
_refine_diff_density_min -0.536
_refine_ls_abs_structure_details 'Flack (1983), 1254 Friedel pairs'
_refine_ls_abs_structure_Flack -0.008(16)
_refine_ls_extinction_method none
_refine_ls_goodness_of_fit_ref 1.015
_refine_ls_hydrogen_treatment mixed
_refine_ls_matrix_type full
_refine_ls_number_parameters 140
_refine_ls_number_reflns 2583
_refine_ls_number_restraints 1
_refine_ls_restrained_S_all 1.015
_refine_ls_R_factor_all 0.0784
_refine_ls_R_factor_gt 0.0515
_refine_ls_shift/su_max 0.054
_refine_ls_shift/su_mean 0.003
_refine_ls_structure_factor_coef Fsqd
_refine_ls_weighting_details 'calc w=1/[\s^2^(Fo^2^)+(0.068P)^2^] where P=(Fo^2^+2Fc^2^)/3'
_refine_ls_weighting_scheme calc
_refine_ls_wR_factor_gt 0.1211
_refine_ls_wR_factor_ref 0.1522
_reflns_number_gt 1675
_reflns_number_total 2583
_reflns_threshold_expression I>2\s(I)
_cod_data_source_file hb5186.cif
_cod_data_source_block I
_cod_depositor_comments
;
The following automatic conversions were performed:
'_symmetry_cell_setting' value 'Orthorhombic' changed to 'orthorhombic'
according to '/home/saulius/struct/CIF-dictionaries/cif_core.dic'
dictionary named 'cif_core.dic' version 2.4.1 from 2010-06-29.

Automatic conversion script
Id: cif_fix_enum 1527 2010-12-29 10:47:43Z saulius 

The following automatic conversions were performed:

'_symmetry_cell_setting' value 'Orthorhombic' changed to
'orthorhombic' according to
/home/saulius/struct/CIF-dictionaries/cif_core.dic dictionary named
'cif_core.dic' version 2.4.1 from 2010-06-29.

Automatic conversion script
Id: cif_fix_values 1715 2011-07-08 13:25:40Z adriana 
;
_cod_database_code 2223817
_cod_database_fobs_code 2223817

loop_
_symmetry_equiv_pos_as_xyz
'x, y, z'
'-x, -y, z+1/2'
'-x+1/2, y, z+1/2'
'x+1/2, -y, z'

loop_
_atom_site_type_symbol
_atom_site_label
_atom_site_fract_x
_atom_site_fract_y
_atom_site_fract_z
_atom_site_U_iso_or_equiv
_atom_site_adp_type
_atom_site_calc_flag
_atom_site_refinement_flags
_atom_site_occupancy
_atom_site_disorder_assembly
_atom_site_disorder_group
Br Br1 0.44214(8) 0.19577(12) 0.58046(2) 0.0815(3) Uani d . 1 . .
C C8 0.3535(7) 0.2162(9) 0.5091(2) 0.0584(13) Uani d . 1 . .
C C1 0.0415(10) -0.3211(12) 0.1630(3) 0.080(2) Uani d . 1 . .
H H1A -0.0495 -0.3171 0.1364 0.120 Uiso calc R 1 . .
H H1B 0.0344 -0.4590 0.1830 0.120 Uiso calc R 1 . .
H H1C 0.1526 -0.3121 0.1454 0.120 Uiso calc R 1 . .
N N1 0.1035(6) 0.0551(8) 0.27043(18) 0.0548(10) Uani d . 1 . .
C C7 0.3861(7) 0.0435(10) 0.4736(2) 0.0600(12) Uani d . 1 . .
H H7A 0.4517 -0.0798 0.4845 0.072 Uiso calc R 1 . .
C C2 0.1408(6) -0.1185(9) 0.23832(19) 0.0515(11) Uani d . 1 . .
O O2 0.0223(6) -0.1363(9) 0.19887(18) 0.0724(12) Uani d . 1 . .
C C9 0.2600(7) 0.4010(9) 0.4932(2) 0.0610(12) Uani d . 1 . .
H H9A 0.2385 0.5177 0.5172 0.073 Uiso calc R 1 . .
C C4 0.1498(6) 0.2404(8) 0.3496(2) 0.0463(10) Uani d . 1 . .
C C5 0.2249(6) 0.2378(8) 0.4043(2) 0.0470(10) Uani d . 1 . .
N N2 0.1849(5) 0.0686(7) 0.31978(17) 0.0509(9) Uani d . 1 . .
C C10 0.1984(6) 0.4113(9) 0.4408(2) 0.0542(11) Uani d . 1 . .
H H10A 0.1374 0.5381 0.4297 0.065 Uiso calc R 1 . .
C C6 0.3215(7) 0.0544(9) 0.4220(2) 0.0552(12) Uani d . 1 . .
H H6A 0.3428 -0.0637 0.3983 0.066 Uiso calc R 1 . .
O O1 0.2632(5) -0.2456(6) 0.24299(17) 0.0611(9) Uani d . 1 . .
C C3 0.0382(7) 0.4343(10) 0.3314(3) 0.0633(14) Uani d . 1 . .
H H3A 0.0001 0.4090 0.2950 0.095 Uiso calc R 1 . .
H H3B 0.1047 0.5707 0.3329 0.095 Uiso calc R 1 . .
H H3C -0.0613 0.4469 0.3547 0.095 Uiso calc R 1 . .
H H1D 0.017(13) 0.111(17) 0.276(4) 0.10(3) Uiso d . 1 . .

loop_
_atom_site_aniso_label
_atom_site_aniso_U_11
_atom_site_aniso_U_22
_atom_site_aniso_U_33
_atom_site_aniso_U_12
_atom_site_aniso_U_13
_atom_site_aniso_U_23
Br1 0.1019(5) 0.0934(5) 0.0491(3) -0.0009(3) -0.0070(4) -0.0089(4)
C8 0.057(3) 0.067(3) 0.051(3) -0.003(2) 0.007(2) -0.008(2)
C1 0.099(5) 0.077(5) 0.063(4) -0.003(3) -0.014(3) -0.023(3)
N1 0.049(2) 0.066(3) 0.050(2) 0.004(2) -0.0056(19) -0.007(2)
C7 0.063(3) 0.060(3) 0.057(3) 0.010(2) -0.006(2) -0.008(2)
C2 0.050(3) 0.059(3) 0.045(2) -0.006(2) -0.003(2) -0.003(2)
O2 0.070(2) 0.085(3) 0.062(3) 0.011(2) -0.024(2) -0.020(2)
C9 0.073(3) 0.055(3) 0.056(3) 0.004(3) 0.008(2) -0.015(3)
C4 0.040(2) 0.051(2) 0.049(3) -0.0062(19) 0.0064(19) -0.001(2)
C5 0.039(2) 0.047(2) 0.055(3) -0.0015(18) 0.0064(19) -0.004(2)
N2 0.048(2) 0.057(2) 0.047(2) 0.0031(17) 0.0013(16) -0.002(2)
C10 0.055(3) 0.045(3) 0.063(3) 0.0062(19) 0.003(2) -0.007(2)
C6 0.058(3) 0.057(3) 0.051(3) 0.009(2) 0.003(2) -0.009(2)
O1 0.055(2) 0.064(2) 0.065(2) 0.0031(18) -0.0094(16) -0.0121(18)
C3 0.061(3) 0.058(3) 0.070(4) 0.008(2) -0.007(2) -0.002(3)

loop_
_atom_type_symbol
_atom_type_description
_atom_type_scat_dispersion_real
_atom_type_scat_dispersion_imag
_atom_type_scat_source
C C 0.0033 0.0016 'International Tables Vol C Tables 4.2.6.8 and 6.1.1.4'
H H 0.0000 0.0000 'International Tables Vol C Tables 4.2.6.8 and 6.1.1.4'
Br Br -0.2901 2.4595 'International Tables Vol C Tables 4.2.6.8 and 6.1.1.4'
N N 0.0061 0.0033 'International Tables Vol C Tables 4.2.6.8 and 6.1.1.4'
O O 0.0106 0.0060 'International Tables Vol C Tables 4.2.6.8 and 6.1.1.4'

loop_
_geom_angle_atom_site_label_1
_geom_angle_atom_site_label_2
_geom_angle_atom_site_label_3
_geom_angle_site_symmetry_1
_geom_angle_site_symmetry_3
_geom_angle
_geom_angle_publ_flag
C9 C8 C7 . . 120.7(5) ?
C9 C8 Br1 . . 120.5(4) ?
C7 C8 Br1 . . 118.8(4) ?
O2 C1 H1A . . 109.5 ?
O2 C1 H1B . . 109.5 ?
H1A C1 H1B . . 109.5 ?
O2 C1 H1C . . 109.5 ?
H1A C1 H1C . . 109.5 ?
H1B C1 H1C . . 109.5 ?
C2 N1 N2 . . 118.5(4) ?
C2 N1 H1D . . 129(7) ?
N2 N1 H1D . . 103(7) ?
C8 C7 C6 . . 119.6(5) ?
C8 C7 H7A . . 120.2 ?
C6 C7 H7A . . 120.2 ?
O1 C2 N1 . . 126.4(5) ?
O1 C2 O2 . . 123.2(5) ?
N1 C2 O2 . . 110.4(5) ?
C2 O2 C1 . . 116.5(5) ?
C8 C9 C10 . . 119.0(5) ?
C8 C9 H9A . . 120.5 ?
C10 C9 H9A . . 120.5 ?
N2 C4 C5 . . 115.8(4) ?
N2 C4 C3 . . 123.8(5) ?
C5 C4 C3 . . 120.4(4) ?
C10 C5 C6 . . 117.2(5) ?
C10 C5 C4 . . 122.3(4) ?
C6 C5 C4 . . 120.5(4) ?
C4 N2 N1 . . 117.4(4) ?
C9 C10 C5 . . 121.9(5) ?
C9 C10 H10A . . 119.1 ?
C5 C10 H10A . . 119.1 ?
C7 C6 C5 . . 121.6(5) ?
C7 C6 H6A . . 119.2 ?
C5 C6 H6A . . 119.2 ?
C4 C3 H3A . . 109.5 ?
C4 C3 H3B . . 109.5 ?
H3A C3 H3B . . 109.5 ?
C4 C3 H3C . . 109.5 ?
H3A C3 H3C . . 109.5 ?
H3B C3 H3C . . 109.5 ?

loop_
_geom_bond_atom_site_label_1
_geom_bond_atom_site_label_2
_geom_bond_site_symmetry_2
_geom_bond_distance
_geom_bond_publ_flag
Br1 C8 . 1.896(6) ?
C8 C9 . 1.372(8) ?
C8 C7 . 1.376(7) ?
C1 O2 . 1.421(8) ?
C1 H1A . 0.9600 ?
C1 H1B . 0.9600 ?
C1 H1C . 0.9600 ?
N1 C2 . 1.335(7) ?
N1 N2 . 1.374(6) ?
N1 H1D . 0.75(10) ?
C7 C6 . 1.371(7) ?
C7 H7A . 0.9300 ?
C2 O1 . 1.212(6) ?
C2 O2 . 1.339(6) ?
C9 C10 . 1.380(7) ?
C9 H9A . 0.9300 ?
C4 N2 . 1.289(6) ?
C4 C5 . 1.473(7) ?
C4 C3 . 1.507(7) ?
C5 C10 . 1.387(7) ?
C5 C6 . 1.391(7) ?
C10 H10A . 0.9300 ?
C6 H6A . 0.9300 ?
C3 H3A . 0.9600 ?
C3 H3B . 0.9600 ?
C3 H3C . 0.9600 ?

loop_
_geom_hbond_atom_site_label_D
_geom_hbond_atom_site_label_H
_geom_hbond_atom_site_label_A
_geom_hbond_site_symmetry_A
_geom_hbond_distance_DH
_geom_hbond_distance_HA
_geom_hbond_distance_DA
_geom_hbond_angle_DHA
N1 H1D O1 4_455 0.76(10) 2.26(10) 2.929(6) 148(10)
C3 H3A O1 4_455 0.96 2.43 3.242(8) 142

loop_
_geom_torsion_atom_site_label_1
_geom_torsion_atom_site_label_2
_geom_torsion_atom_site_label_3
_geom_torsion_atom_site_label_4
_geom_torsion_site_symmetry_1
_geom_torsion_site_symmetry_2
_geom_torsion_site_symmetry_3
_geom_torsion_site_symmetry_4
_geom_torsion
_geom_torsion_publ_flag
C9 C8 C7 C6 . . . . -1.3(8) ?
Br1 C8 C7 C6 . . . . 179.3(4) ?
N2 N1 C2 O1 . . . . -15.0(8) ?
N2 N1 C2 O2 . . . . 164.9(5) ?
O1 C2 O2 C1 . . . . 2.8(9) ?
N1 C2 O2 C1 . . . . -177.1(6) ?
C7 C8 C9 C10 . . . . 0.2(8) ?
Br1 C8 C9 C10 . . . . 179.5(4) ?
N2 C4 C5 C10 . . . . 180.0(4) ?
C3 C4 C5 C10 . . . . -0.6(7) ?
N2 C4 C5 C6 . . . . -2.3(6) ?
C3 C4 C5 C6 . . . . 177.1(5) ?
C5 C4 N2 N1 . . . . 173.9(4) ?
C3 C4 N2 N1 . . . . -5.5(7) ?
C2 N1 N2 C4 . . . . 178.4(5) ?
C8 C9 C10 C5 . . . . 1.5(8) ?
C6 C5 C10 C9 . . . . -2.0(8) ?
C4 C5 C10 C9 . . . . 175.8(4) ?
C8 C7 C6 C5 . . . . 0.8(8) ?
C10 C5 C6 C7 . . . . 0.8(7) ?
C4 C5 C6 C7 . . . . -177.0(5) ?

loop_
_cod_related_entry_id
_cod_related_entry_database
_cod_related_entry_code
1 ChemSpider 7855800
